data_4107667
loop_
_publ_author_name
'Wei Gao'
'Dongmei Cui'

_publ_section_title
;
 Highlycis-1,4 Selective Polymerization of Dienes with Homogeneous
 Ziegler-Natta Catalysts Based on NCN-Pincer Rare Earth Metal Dichloride
 Precursors
;
_journal_name_full 'Journal of the American Chemical Society'
_journal_page_first 4984
_journal_page_last 4991
_journal_paper_doi 10.1021/ja711146t
_journal_volume 130
_journal_year 2008
_chemical_formula_sum 'C36 H43 Cl2 N2 O2 Tb'
_chemical_formula_weight 765.54
_chemical_name_systematic
; 
 ? 
;
_space_group_IT_number 15
_symmetry_cell_setting monoclinic
_symmetry_space_group_name_Hall '-C 2yc'
_symmetry_space_group_name_H-M 'C 1 2/c 1'
_atom_sites_solution_hydrogens geom
_atom_sites_solution_primary direct
_atom_sites_solution_secondary difmap
_audit_creation_method SHELXL-97
_cell_angle_alpha 90.00
_cell_angle_beta 100.8740(10)
_cell_angle_gamma 90.00
_cell_formula_units_Z 4
_cell_length_a 11.2867(9)
_cell_length_b 14.5619(12)
_cell_length_c 21.4788(18)
_cell_measurement_temperature 187(2)
_cell_volume 3466.8(5)
_computing_cell_refinement 'Bruker SMART'
_computing_data_collection 'Bruker SMART'
_computing_data_reduction 'Bruker SAINT'
_computing_molecular_graphics 'Bruker Shelxtl'
_computing_publication_material 'Bruker Shelxtl'
_computing_structure_refinement 'SHELXL-97 (Sheldrick, 1997)'
_computing_structure_solution 'SHELXS-97 (Sheldrick, 1990)'
_diffrn_ambient_temperature 187(2)
_diffrn_measured_fraction_theta_full 0.997
_diffrn_measured_fraction_theta_max 0.997
_diffrn_measurement_device_type 'CCD area detector'
_diffrn_measurement_method 'phi and omega scan'
_diffrn_radiation_monochromator graphite
_diffrn_radiation_source 'fine-focus sealed tube'
_diffrn_radiation_type MoK\a
_diffrn_radiation_wavelength 0.71073
_diffrn_reflns_av_R_equivalents 0.0449
_diffrn_reflns_av_sigmaI/netI 0.0493
_diffrn_reflns_limit_h_max 13
_diffrn_reflns_limit_h_min -13
_diffrn_reflns_limit_k_max 17
_diffrn_reflns_limit_k_min -17
_diffrn_reflns_limit_l_max 26
_diffrn_reflns_limit_l_min -16
_diffrn_reflns_number 9578
_diffrn_reflns_theta_full 26.04
_diffrn_reflns_theta_max 26.04
_diffrn_reflns_theta_min 2.31
_exptl_absorpt_coefficient_mu 2.227
_exptl_absorpt_correction_T_max 0.8080
_exptl_absorpt_correction_T_min 0.7917
_exptl_absorpt_correction_type multi-scan
_exptl_crystal_colour yellow
_exptl_crystal_density_diffrn 1.467
_exptl_crystal_description block
_exptl_crystal_F_000 1552
_exptl_crystal_size_max 0.11
_exptl_crystal_size_mid 0.11
_exptl_crystal_size_min 0.10
_refine_diff_density_max 1.205
_refine_diff_density_min -0.371
_refine_diff_density_rms 0.104
_refine_ls_extinction_method none
_refine_ls_goodness_of_fit_ref 1.025
_refine_ls_hydrogen_treatment constr
_refine_ls_matrix_type full
_refine_ls_number_parameters 208
_refine_ls_number_reflns 3411
_refine_ls_number_restraints 0
_refine_ls_restrained_S_all 1.025
_refine_ls_R_factor_all 0.0371
_refine_ls_R_factor_gt 0.0323
_refine_ls_shift/su_max 0.001
_refine_ls_shift/su_mean 0.000
_refine_ls_structure_factor_coef Fsqd
_refine_ls_weighting_details 'calc w=1/[\s^2^(Fo^2^)+(0.0378P)^2^+0.0000P] where P=(Fo^2^+2Fc^2^)/3'
_refine_ls_weighting_scheme calc
_refine_ls_wR_factor_gt 0.0756
_refine_ls_wR_factor_ref 0.0774
_reflns_number_gt 3056
_reflns_number_total 3411
_reflns_threshold_expression >2sigma(I)
_cod_data_source_file ja711146t-file003_07.cif
_cod_data_source_block complex_9
_cod_database_code 4107667

loop_
_symmetry_equiv_pos_as_xyz
'x, y, z'
'-x, y, -z+1/2'
'x+1/2, y+1/2, z'
'-x+1/2, y+1/2, -z+1/2'
'-x, -y, -z'
'x, -y, z-1/2'
'-x+1/2, -y+1/2, -z'
'x+1/2, -y+1/2, z-1/2'

loop_
_atom_site_label
_atom_site_type_symbol
_atom_site_fract_x
_atom_site_fract_y
_atom_site_fract_z
_atom_site_U_iso_or_equiv
_atom_site_adp_type
_atom_site_occupancy
_atom_site_symmetry_multiplicity
_atom_site_calc_flag
_atom_site_refinement_flags
_atom_site_disorder_assembly
_atom_site_disorder_group
C1 C 0.5000 0.7209(3) 0.7500 0.0263(11) Uani 1 2 d S . .
C2 C 0.5696(3) 0.7718(2) 0.79889(17) 0.0274(8) Uani 1 1 d . . .
C3 C 0.5711(4) 0.8690(3) 0.79901(18) 0.0350(10) Uani 1 1 d . . .
H3 H 0.6206 0.9015 0.8325 0.042 Uiso 1 1 calc R . .
C4 C 0.5000 0.9162(4) 0.7500 0.0371(14) Uani 1 2 d S . .
H4 H 0.5000 0.9814 0.7500 0.045 Uiso 1 2 calc SR . .
C5 C 0.6380(3) 0.7205(3) 0.85218(17) 0.0288(8) Uani 1 1 d . . .
C6 C 0.6882(3) 0.5902(3) 0.91176(18) 0.0281(8) Uani 1 1 d . . .
C7 C 0.7947(4) 0.5398(2) 0.91441(19) 0.0327(9) Uani 1 1 d . . .
C8 C 0.8423(4) 0.4954(3) 0.9714(2) 0.0427(11) Uani 1 1 d . . .
H8 H 0.9143 0.4605 0.9744 0.051 Uiso 1 1 calc R . .
C9 C 0.7873(4) 0.5011(3) 1.0234(2) 0.0434(11) Uani 1 1 d . . .
H9 H 0.8205 0.4696 1.0614 0.052 Uiso 1 1 calc R . .
C10 C 0.6848(4) 0.5521(3) 1.0199(2) 0.0409(10) Uani 1 1 d . . .
H10 H 0.6489 0.5567 1.0564 0.049 Uiso 1 1 calc R . .
C11 C 0.6309(3) 0.5977(3) 0.96447(17) 0.0303(9) Uani 1 1 d . . .
C12 C 0.8577(4) 0.5359(3) 0.8585(2) 0.0400(11) Uani 1 1 d . . .
H12A H 0.7965 0.5292 0.8191 0.048 Uiso 1 1 calc R . .
H12B H 0.9103 0.4810 0.8625 0.048 Uiso 1 1 calc R . .
C13 C 0.9343(4) 0.6215(3) 0.8528(2) 0.0523(13) Uani 1 1 d . . .
H13A H 0.8822 0.6759 0.8471 0.079 Uiso 1 1 calc R . .
H13B H 0.9741 0.6149 0.8163 0.079 Uiso 1 1 calc R . .
H13C H 0.9954 0.6284 0.8915 0.079 Uiso 1 1 calc R . .
C14 C 0.5158(4) 0.6510(3) 0.96306(18) 0.0365(10) Uani 1 1 d . . .
H14A H 0.4621 0.6153 0.9855 0.044 Uiso 1 1 calc R . .
H14B H 0.4742 0.6583 0.9185 0.044 Uiso 1 1 calc R . .
C15 C 0.5366(4) 0.7458(3) 0.9935(2) 0.0522(12) Uani 1 1 d . . .
H15A H 0.5830 0.7395 1.0367 0.078 Uiso 1 1 calc R . .
H15B H 0.4586 0.7745 0.9949 0.078 Uiso 1 1 calc R . .
H15C H 0.5814 0.7841 0.9684 0.078 Uiso 1 1 calc R . .
C16 C 0.4301(4) 0.3783(3) 0.63223(18) 0.0369(10) Uani 1 1 d . A .
H16A H 0.5109 0.3492 0.6401 0.044 Uiso 1 1 calc R . .
H16B H 0.4281 0.4263 0.5994 0.044 Uiso 1 1 calc R . .
C17 C 0.3322(4) 0.3068(3) 0.6110(2) 0.0472(12) Uani 1 1 d . . .
H17A H 0.2819 0.3247 0.5699 0.057 Uiso 0.76(3) 1 calc PR A 1
H17B H 0.3688 0.2461 0.6060 0.057 Uiso 0.76(3) 1 calc PR A 1
H17C H 0.3619 0.2559 0.5875 0.057 Uiso 0.24(3) 1 d PR A 2
H17D H 0.2603 0.3347 0.5841 0.057 Uiso 0.24(3) 1 d PR A 2
C19 C 0.3359(4) 0.3492(3) 0.7175(2) 0.0460(11) Uani 1 1 d . . .
H19A H 0.2847 0.3784 0.7446 0.055 Uiso 0.76(3) 1 calc PR A 1
H19B H 0.3904 0.3045 0.7432 0.055 Uiso 0.76(3) 1 calc PR A 1
H19C H 0.3851 0.3282 0.7581 0.055 Uiso 0.24(3) 1 d PR A 2
H19D H 0.2623 0.3785 0.7273 0.055 Uiso 0.24(3) 1 d PR A 2
Cl1 Cl 0.32488(9) 0.54273(6) 0.81525(4) 0.0300(2) Uani 1 1 d . A .
N1 N 0.6327(3) 0.6319(2) 0.85285(13) 0.0266(7) Uani 1 1 d . A .
O1 O 0.4039(2) 0.41762(17) 0.69022(12) 0.0314(6) Uani 1 1 d . A .
Tb1 Tb 0.5000 0.553645(16) 0.7500 0.02428(10) Uani 1 2 d S . .
C18A C 0.2585(10) 0.3025(8) 0.6603(5) 0.047(2) Uani 0.76(3) 1 d P A 1
H18A H 0.2412 0.2380 0.6701 0.057 Uiso 0.76(3) 1 calc PR A 1
H18B H 0.1813 0.3355 0.6468 0.057 Uiso 0.76(3) 1 calc PR A 1
C18B C 0.308(4) 0.2724(19) 0.6796(13) 0.037(7) Uani 0.24(3) 1 d P A 2
H18C H 0.2225 0.2541 0.6771 0.044 Uiso 0.24(3) 1 calc PR A 2
H18D H 0.3606 0.2200 0.6958 0.044 Uiso 0.24(3) 1 calc PR A 2

loop_
_atom_site_aniso_label
_atom_site_aniso_U_11
_atom_site_aniso_U_22
_atom_site_aniso_U_33
_atom_site_aniso_U_23
_atom_site_aniso_U_13
_atom_site_aniso_U_12
C1 0.027(3) 0.028(3) 0.026(3) 0.000 0.011(2) 0.000
C2 0.033(2) 0.0241(19) 0.029(2) -0.0028(16) 0.0159(16) -0.0029(16)
C3 0.047(3) 0.030(2) 0.033(2) -0.0088(17) 0.0207(19) -0.0095(19)
C4 0.062(4) 0.019(3) 0.037(3) 0.000 0.025(3) 0.000
C5 0.029(2) 0.032(2) 0.028(2) -0.0020(17) 0.0130(16) -0.0029(17)
C6 0.030(2) 0.0228(19) 0.030(2) -0.0047(16) 0.0020(16) -0.0048(16)
C7 0.032(2) 0.029(2) 0.035(2) -0.0093(17) 0.0000(17) -0.0030(17)
C8 0.034(2) 0.032(2) 0.056(3) -0.006(2) -0.009(2) 0.0032(19)
C9 0.051(3) 0.038(3) 0.035(3) 0.007(2) -0.006(2) -0.004(2)
C10 0.049(3) 0.043(3) 0.029(2) -0.0008(19) 0.0038(19) -0.009(2)
C11 0.035(2) 0.031(2) 0.024(2) -0.0014(16) 0.0023(16) -0.0079(17)
C12 0.030(2) 0.041(3) 0.050(3) -0.016(2) 0.0092(19) 0.0013(18)
C13 0.050(3) 0.050(3) 0.063(3) -0.018(2) 0.023(2) -0.011(2)
C14 0.039(2) 0.047(3) 0.026(2) -0.0011(19) 0.0114(17) -0.002(2)
C15 0.059(3) 0.049(3) 0.054(3) -0.005(2) 0.024(2) 0.004(2)
C16 0.045(3) 0.034(2) 0.032(2) -0.0047(18) 0.0096(19) 0.0053(19)
C17 0.048(3) 0.039(3) 0.050(3) -0.012(2) -0.002(2) 0.005(2)
C19 0.056(3) 0.040(3) 0.045(3) 0.005(2) 0.017(2) -0.013(2)
Cl1 0.0351(5) 0.0307(5) 0.0271(5) -0.0024(4) 0.0135(4) -0.0042(4)
N1 0.0289(17) 0.0289(17) 0.0226(16) -0.0018(13) 0.0067(13) 0.0024(14)
O1 0.0361(15) 0.0292(14) 0.0305(15) -0.0029(12) 0.0106(12) -0.0048(12)
Tb1 0.02925(15) 0.02075(15) 0.02342(15) 0.000 0.00644(10) 0.000
C18A 0.046(5) 0.035(5) 0.059(6) -0.005(4) 0.007(4) -0.007(3)
C18B 0.053(18) 0.027(13) 0.033(13) -0.010(9) 0.012(11) -0.014(10)

loop_
_atom_type_symbol
_atom_type_description
_atom_type_scat_dispersion_real
_atom_type_scat_dispersion_imag
_atom_type_scat_source
C C 0.0033 0.0016 'International Tables Vol C Tables 4.2.6.8 and 6.1.1.4'
H H 0.0000 0.0000 'International Tables Vol C Tables 4.2.6.8 and 6.1.1.4'
N N 0.0061 0.0033 'International Tables Vol C Tables 4.2.6.8 and 6.1.1.4'
O O 0.0106 0.0060 'International Tables Vol C Tables 4.2.6.8 and 6.1.1.4'
Cl Cl 0.1484 0.1585 'International Tables Vol C Tables 4.2.6.8 and 6.1.1.4'
Tb Tb -0.1723 4.1537 'International Tables Vol C Tables 4.2.6.8 and 6.1.1.4'

loop_
_geom_angle_atom_site_label_1
_geom_angle_atom_site_label_2
_geom_angle_atom_site_label_3
_geom_angle
_geom_angle_site_symmetry_1
_geom_angle_site_symmetry_3
C2 C1 C2 116.0(5) . 2_656
C2 C1 Tb1 122.0(2) . .
C2 C1 Tb1 122.0(2) 2_656 .
C1 C2 C3 122.4(4) . .
C1 C2 C5 117.2(3) . .
C3 C2 C5 120.4(3) . .
C4 C3 C2 119.4(4) . .
C4 C3 H3 120.3 . .
C2 C3 H3 120.3 . .
C3 C4 C3 120.3(5) . 2_656
C3 C4 H4 119.8 . .
C3 C4 H4 119.8 2_656 .
N1 C5 C2 120.1(3) . .
C7 C6 C11 121.9(3) . .
C7 C6 N1 119.1(3) . .
C11 C6 N1 119.0(3) . .
C8 C7 C6 117.6(4) . .
C8 C7 C12 121.3(4) . .
C6 C7 C12 121.1(4) . .
C9 C8 C7 121.5(4) . .
C9 C8 H8 119.2 . .
C7 C8 H8 119.2 . .
C10 C9 C8 119.8(4) . .
C10 C9 H9 120.1 . .
C8 C9 H9 120.1 . .
C9 C10 C11 122.1(4) . .
C9 C10 H10 118.9 . .
C11 C10 H10 118.9 . .
C10 C11 C6 117.1(4) . .
C10 C11 C14 119.7(4) . .
C6 C11 C14 123.2(3) . .
C7 C12 C13 112.9(3) . .
C7 C12 H12A 109.0 . .
C13 C12 H12A 109.0 . .
C7 C12 H12B 109.0 . .
C13 C12 H12B 109.0 . .
H12A C12 H12B 107.8 . .
C12 C13 H13A 109.5 . .
C12 C13 H13B 109.5 . .
H13A C13 H13B 109.5 . .
C12 C13 H13C 109.5 . .
H13A C13 H13C 109.5 . .
H13B C13 H13C 109.5 . .
C11 C14 C15 113.2(4) . .
C11 C14 H14A 108.9 . .
C15 C14 H14A 108.9 . .
C11 C14 H14B 108.9 . .
C15 C14 H14B 108.9 . .
H14A C14 H14B 107.7 . .
C14 C15 H15A 109.5 . .
C14 C15 H15B 109.5 . .
H15A C15 H15B 109.5 . .
C14 C15 H15C 109.5 . .
H15A C15 H15C 109.5 . .
H15B C15 H15C 109.5 . .
O1 C16 C17 105.8(3) . .
O1 C16 H16A 110.6 . .
C17 C16 H16A 110.6 . .
O1 C16 H16B 110.6 . .
C17 C16 H16B 110.6 . .
H16A C16 H16B 108.7 . .
C18A C17 C16 107.0(4) . .
C18A C17 C18B 28.1(11) . .
C16 C17 C18B 100.2(9) . .
C18A C17 H17A 110.3 . .
C16 C17 H17A 110.3 . .
C18B C17 H17A 136.2 . .
C18A C17 H17B 110.3 . .
C16 C17 H17B 110.3 . .
C18B C17 H17B 88.3 . .
H17A C17 H17B 108.6 . .
C18A C17 H17C 129.0 . .
C16 C17 H17C 111.5 . .
C18B C17 H17C 111.2 . .
H17A C17 H17C 86.3 . .
H17B C17 H17C 24.2 . .
C18A C17 H17D 85.7 . .
C16 C17 H17D 111.2 . .
C18B C17 H17D 113.3 . .
H17A C17 H17D 26.2 . .
H17B C17 H17D 128.0 . .
H17C C17 H17D 109.1 . .
C18B C19 O1 113.5(10) . .
C18B C19 C18A 30.0(14) . .
O1 C19 C18A 104.3(5) . .
C18B C19 H19A 126.7 . .
O1 C19 H19A 110.9 . .
C18A C19 H19A 110.9 . .
C18B C19 H19B 81.1 . .
O1 C19 H19B 110.9 . .
C18A C19 H19B 110.9 . .
H19A C19 H19B 108.9 . .
C18B C19 H19C 107.1 . .
O1 C19 H19C 108.5 . .
C18A C19 H19C 135.4 . .
H19A C19 H19C 84.7 . .
H19B C19 H19C 28.2 . .
C18B C19 H19D 111.4 . .
O1 C19 H19D 108.6 . .
C18A C19 H19D 89.3 . .
H19A C19 H19D 23.8 . .
H19B C19 H19D 128.5 . .
H19C C19 H19D 107.5 . .
C5 N1 C6 114.7(3) . .
C5 N1 Tb1 115.8(2) . .
C6 N1 Tb1 129.1(2) . .
C19 O1 C16 106.6(3) . .
C19 O1 Tb1 123.4(2) . .
C16 O1 Tb1 128.0(2) . .
C1 Tb1 O1 142.56(6) . .
C1 Tb1 O1 142.56(6) . 2_656
O1 Tb1 O1 74.87(12) . 2_656
C1 Tb1 Cl1 93.457(19) . .
O1 Tb1 Cl1 85.93(6) . .
O1 Tb1 Cl1 88.58(6) 2_656 .
C1 Tb1 Cl1 93.46(2) . 2_656
O1 Tb1 Cl1 88.58(6) . 2_656
O1 Tb1 Cl1 85.93(6) 2_656 2_656
Cl1 Tb1 Cl1 173.09(4) . 2_656
C1 Tb1 N1 64.82(6) . .
O1 Tb1 N1 152.07(9) . .
O1 Tb1 N1 78.00(8) 2_656 .
Cl1 Tb1 N1 86.89(7) . .
Cl1 Tb1 N1 96.06(7) 2_656 .
C1 Tb1 N1 64.82(6) . 2_656
O1 Tb1 N1 78.00(8) . 2_656
O1 Tb1 N1 152.07(9) 2_656 2_656
Cl1 Tb1 N1 96.06(7) . 2_656
Cl1 Tb1 N1 86.88(7) 2_656 2_656
N1 Tb1 N1 129.64(13) . 2_656
C17 C18A C19 104.3(6) . .
C17 C18A H18A 110.9 . .
C19 C18A H18A 110.9 . .
C17 C18A H18B 110.9 . .
C19 C18A H18B 110.9 . .
H18A C18A H18B 108.9 . .
C19 C18B C17 102.9(15) . .
C19 C18B H18C 111.2 . .
C17 C18B H18C 111.2 . .
C19 C18B H18D 111.2 . .
C17 C18B H18D 111.2 . .
H18C C18B H18D 109.1 . .

loop_
_geom_bond_atom_site_label_1
_geom_bond_atom_site_label_2
_geom_bond_distance
_geom_bond_site_symmetry_2
C1 C2 1.399(4) .
C1 C2 1.399(4) 2_656
C1 Tb1 2.435(5) .
C2 C3 1.416(5) .
C2 C5 1.459(5) .
C3 C4 1.380(5) .
C3 H3 0.9500 .
C4 C3 1.380(5) 2_656
C4 H4 0.9500 .
C5 N1 1.292(4) .
C6 C7 1.401(6) .
C6 C11 1.410(5) .
C6 N1 1.436(5) .
C7 C8 1.399(6) .
C7 C12 1.508(6) .
C8 C9 1.378(6) .
C8 H8 0.9500 .
C9 C10 1.364(6) .
C9 H9 0.9500 .
C10 C11 1.400(5) .
C10 H10 0.9500 .
C11 C14 1.509(5) .
C12 C13 1.534(6) .
C12 H12A 0.9900 .
C12 H12B 0.9900 .
C13 H13A 0.9800 .
C13 H13B 0.9800 .
C13 H13C 0.9800 .
C14 C15 1.526(5) .
C14 H14A 0.9900 .
C14 H14B 0.9900 .
C15 H15A 0.9800 .
C15 H15B 0.9800 .
C15 H15C 0.9800 .
C16 O1 1.451(4) .
C16 C17 1.525(6) .
C16 H16A 0.9900 .
C16 H16B 0.9900 .
C17 C18A 1.464(10) .
C17 C18B 1.63(3) .
C17 H17A 0.9900 .
C17 H17B 0.9900 .
C17 H17C 0.9901 .
C17 H17D 0.9900 .
C19 C18B 1.38(2) .
C19 O1 1.447(5) .
C19 C18A 1.527(10) .
C19 H19A 0.9900 .
C19 H19B 0.9900 .
C19 H19C 0.9901 .
C19 H19D 0.9900 .
Cl1 Tb1 2.6346(9) .
N1 Tb1 2.678(3) .
O1 Tb1 2.495(2) .
Tb1 O1 2.495(2) 2_656
Tb1 Cl1 2.6346(9) 2_656
Tb1 N1 2.678(3) 2_656
C18A H18A 0.9900 .
C18A H18B 0.9900 .
C18B H18C 0.9900 .
C18B H18D 0.9900 .
